data_2012972
loop_
_publ_author_name
'Vangala, Venu R.'
'Desiraju, Gautam R.'
'Jetti, Ram K. R.'
'Bl\"aser, Dieter'
'Boese, Roland'

_publ_section_title
;
 A 1:1 molecular complex of bis(4-aminophenyl) disulfide and
 4-aminothiophenol
;
_journal_issue 10
_journal_name_full 'Acta Crystallographica Section C'
_journal_page_first o635
_journal_page_last o636
_journal_paper_doi 10.1107/S0108270102012994
_journal_volume 58
_journal_year 2002
_chemical_formula_iupac 'C12 H12 N2 S2 , C6 H7 N1 S1'
_chemical_formula_moiety 'C12 H12 N2 S2 , C6 H7 N1 S1'
_chemical_formula_sum 'C18 H19 N3 S3'
_chemical_formula_weight 373.54
_chemical_melting_point 200
_chemical_name_common
;
1:1 complex of bis(4-aminophenyl)disulfide and 4-aminothiophenol
;
_chemical_name_systematic
;
Bis(4-aminophenyl)disulfide-4-aminothiophenol (1/1)
;
_space_group_IT_number 14
_symmetry_cell_setting monoclinic
_symmetry_space_group_name_Hall '-P 2yn'
_symmetry_space_group_name_H-M 'P 1 21/n 1'
_atom_sites_solution_hydrogens geom
_atom_sites_solution_primary direct
_atom_sites_solution_secondary difmap
_cell_angle_alpha 90.00
_cell_angle_beta 96.814(3)
_cell_angle_gamma 90.00
_cell_formula_units_Z 4
_cell_length_a 15.210(3)
_cell_length_b 6.0099(11)
_cell_length_c 19.683(4)
_cell_measurement_reflns_used 5202
_cell_measurement_temperature 203(2)
_cell_measurement_theta_max 28.30
_cell_measurement_theta_min 2.70
_cell_volume 1786.5(6)
_computing_cell_refinement 'SMART (Bruker, 1997)'
_computing_data_collection 'SMART (Bruker, 1997)'
_computing_data_reduction 'SAINT (Bruker, 2000)'
_computing_molecular_graphics 'SHELXTL (Bruker, 2001)'
_computing_publication_material 'SHELXTL (Bruker, 2001)'
_computing_structure_refinement 'SHELXTL (Bruker, 2001)'
_computing_structure_solution 'SHELXTL (Bruker, 2001)'
_diffrn_ambient_temperature 203(2)
_diffrn_detector_area_resol_mean 512
_diffrn_measured_fraction_theta_full 0.994
_diffrn_measured_fraction_theta_max 0.994
_diffrn_measurement_device_type 'Bruker SMART CCD area-detector'
_diffrn_measurement_method
;
 Hemi sphere data collection
;
_diffrn_radiation_monochromator graphite
_diffrn_radiation_source 'fine-focus sealed tube'
_diffrn_radiation_type MoK\a
_diffrn_radiation_wavelength 0.71073
_diffrn_reflns_av_R_equivalents 0.0810
_diffrn_reflns_av_sigmaI/netI 0.0868
_diffrn_reflns_limit_h_max 20
_diffrn_reflns_limit_h_min -20
_diffrn_reflns_limit_k_max 8
_diffrn_reflns_limit_k_min 0
_diffrn_reflns_limit_l_max 26
_diffrn_reflns_limit_l_min -26
_diffrn_reflns_number 8776
_diffrn_reflns_theta_full 28.32
_diffrn_reflns_theta_max 28.32
_diffrn_reflns_theta_min 1.80
_diffrn_standards_interval_count
;
area detector data, no standard reflections used
;
_diffrn_standards_number 0
_exptl_absorpt_coefficient_mu 0.419
_exptl_absorpt_correction_T_max 0.99
_exptl_absorpt_correction_T_min 0.89
_exptl_absorpt_correction_type empirical
_exptl_absorpt_process_details
;
 (SADABS; Blessing, 1995)
;
_exptl_crystal_colour yellow
_exptl_crystal_density_diffrn 1.389
_exptl_crystal_density_meas ?
_exptl_crystal_density_method 'not measured'
_exptl_crystal_description rod
_exptl_crystal_F_000 784
_exptl_crystal_size_max 0.28
_exptl_crystal_size_mid 0.08
_exptl_crystal_size_min 0.05
_refine_diff_density_max 0.785
_refine_diff_density_min -0.252
_refine_ls_extinction_method none
_refine_ls_goodness_of_fit_ref 1.040
_refine_ls_hydrogen_treatment constr
_refine_ls_matrix_type full
_refine_ls_number_parameters 217
_refine_ls_number_reflns 4410
_refine_ls_number_restraints 0
_refine_ls_restrained_S_all 1.040
_refine_ls_R_factor_all 0.0605
_refine_ls_R_factor_gt 0.0500
_refine_ls_shift/su_max 0.001
_refine_ls_shift/su_mean 0.000
_refine_ls_structure_factor_coef Fsqd
_refine_ls_weighting_details 'calc w = 1/[\s^2^(Fo^2^)+(0.070P)^2^+0.063P] where P = (Fo^2^+2Fc^2^)/3'
_refine_ls_weighting_scheme calc
_refine_ls_wR_factor_gt 0.1178
_refine_ls_wR_factor_ref 0.1282
_reflns_number_gt 3497
_reflns_number_total 4410
_reflns_threshold_expression I>2\s(I)
_cod_data_source_file fr1383.cif
_cod_data_source_block I
_cod_depositor_comments
;
The following automatic conversions were performed:

'_exptl_crystal_density_meas' value 'not measured' was changed to '?'
- the value is perceived as not measured.

Automatic conversion script
Id: cif_fix_values 3008 2015-01-20 13:52:24Z robertas 
;
_cod_original_cell_volume 1786.6(6)
_cod_original_sg_symbol_H-M 'P 21/n'
_cod_database_code 2012972
_cod_database_fobs_code 2012972

loop_
_symmetry_equiv_pos_as_xyz
'x, y, z'
'-x+1/2, y+1/2, -z+1/2'
'-x, -y, -z'
'x-1/2, -y-1/2, z-1/2'

loop_
_atom_site_label
_atom_site_fract_x
_atom_site_fract_y
_atom_site_fract_z
_atom_site_U_iso_or_equiv
_atom_site_adp_type
_atom_site_calc_flag
_atom_site_refinement_flags
_atom_site_occupancy
_atom_site_disorder_assembly
_atom_site_disorder_group
_atom_site_type_symbol
C1 0.15155(11) 0.5469(2) 0.15570(8) 0.0318(3) Uani d . 1 . . C
C2 0.14980(12) 0.3331(3) 0.18260(8) 0.0352(3) Uani d . 1 . . C
H2 0.0982 0.2805 0.1992 0.042 Uiso d R 1 . . H
C3 0.22339(12) 0.1968(3) 0.18514(8) 0.0353(3) Uani d . 1 . . C
H3 0.2213 0.0533 0.2039 0.042 Uiso d R 1 . . H
C4 0.30057(11) 0.2684(2) 0.16057(7) 0.0325(3) Uani d . 1 . . C
C5 0.30172(11) 0.4846(2) 0.13336(8) 0.0333(3) Uani d . 1 . . C
H5 0.3532 0.5372 0.1165 0.040 Uiso d R 1 . . H
C6 0.22851(11) 0.6204(2) 0.13103(8) 0.0329(3) Uani d . 1 . . C
H6 0.2306 0.7643 0.1126 0.039 Uiso d R 1 . . H
N1 0.37355(11) 0.1251(2) 0.15862(7) 0.0410(3) Uani d . 1 . . N
H1A 0.4251 0.1947 0.1624 0.049 Uiso d R 1 . . H
H1B 0.3794 0.0377 0.1900 0.049 Uiso d R 1 . . H
S1 0.06154(3) 0.73431(7) 0.15535(2) 0.04440(15) Uani d . 1 . . S
H1 0.0128 0.6495 0.1577 0.053 Uiso d R 1 . . H
C7 0.56318(11) 0.7629(3) 0.14613(8) 0.0330(3) Uani d . 1 . . C
C8 0.59837(12) 0.9756(3) 0.15723(9) 0.0382(4) Uani d . 1 . . C
H8 0.5989 1.0430 0.2004 0.046 Uiso d R 1 . . H
C9 0.63242(13) 1.0880(3) 0.10530(9) 0.0416(4) Uani d . 1 . . C
H9 0.6570 1.2303 0.1137 0.050 Uiso d R 1 . . H
C10 0.63100(12) 0.9935(3) 0.04024(9) 0.0395(4) Uani d . 1 . . C
C11 0.59223(12) 0.7840(3) 0.02866(8) 0.0397(4) Uani d . 1 . . C
H11 0.5883 0.7203 -0.0152 0.048 Uiso d R 1 . . H
C12 0.55975(12) 0.6698(3) 0.08127(8) 0.0357(3) Uani d . 1 . . C
H12 0.5349 0.5277 0.0730 0.043 Uiso d R 1 . . H
C13 0.63360(12) 0.7444(3) 0.34511(9) 0.0373(4) Uani d . 1 . . C
C14 0.68407(12) 0.9354(3) 0.33891(9) 0.0422(4) Uani d . 1 . . C
H14 0.7122 0.9569 0.2994 0.051 Uiso d R 1 . . H
C15 0.69319(13) 1.0939(3) 0.38987(9) 0.0456(4) Uani d . 1 . . C
H15 0.7278 1.2212 0.3849 0.055 Uiso d R 1 . . H
C16 0.65152(13) 1.0673(3) 0.44909(9) 0.0437(4) Uani d . 1 . . C
C17 0.60226(13) 0.8734(3) 0.45598(9) 0.0421(4) Uani d . 1 . . C
H17 0.5750 0.8504 0.4958 0.050 Uiso d R 1 . . H
C18 0.59399(12) 0.7134(3) 0.40442(9) 0.0391(4) Uani d . 1 . . C
H18 0.5608 0.5839 0.4097 0.047 Uiso d R 1 . . H
N2 0.67105(13) 1.0968(3) -0.01082(9) 0.0563(5) Uani d . 1 . . N
H2A 0.6769 1.2344 -0.0034 0.068 Uiso d R 1 . . H
H2B 0.6549 1.0549 -0.0527 0.068 Uiso d R 1 . . H
N3 0.65603(15) 1.2320(3) 0.49806(9) 0.0587(5) Uani d . 1 . . N
H3A 0.6964 1.3430 0.4973 0.070 Uiso d R 1 . . H
H3B 0.6404 1.1878 0.5363 0.070 Uiso d R 1 . . H
S2 0.51935(3) 0.61204(7) 0.21176(2) 0.03839(14) Uani d . 1 . . S
S3 0.62695(3) 0.53320(7) 0.28168(2) 0.04368(15) Uani d . 1 . . S

loop_
_atom_site_aniso_label
_atom_site_aniso_U_11
_atom_site_aniso_U_22
_atom_site_aniso_U_33
_atom_site_aniso_U_12
_atom_site_aniso_U_13
_atom_site_aniso_U_23
C1 0.0293(8) 0.0331(7) 0.0327(7) 0.0009(6) 0.0024(6) -0.0046(5)
C2 0.0336(8) 0.0372(8) 0.0359(7) -0.0072(7) 0.0079(6) -0.0040(6)
C3 0.0420(9) 0.0284(7) 0.0352(7) -0.0028(6) 0.0037(6) 0.0001(6)
C4 0.0340(8) 0.0337(7) 0.0290(7) 0.0018(6) -0.0001(6) -0.0010(5)
C5 0.0306(8) 0.0360(7) 0.0336(7) -0.0041(6) 0.0051(6) 0.0011(6)
C6 0.0358(9) 0.0285(7) 0.0341(7) -0.0034(6) 0.0027(6) 0.0008(5)
N1 0.0405(9) 0.0397(7) 0.0420(7) 0.0103(6) 0.0012(6) 0.0049(6)
S1 0.0337(3) 0.0427(2) 0.0563(3) 0.00621(17) 0.0033(2) -0.00657(17)
C7 0.0285(8) 0.0338(7) 0.0365(8) 0.0021(6) 0.0024(6) 0.0016(6)
C8 0.0400(9) 0.0335(7) 0.0397(8) 0.0038(7) -0.0013(7) -0.0045(6)
C9 0.0407(10) 0.0315(8) 0.0502(9) -0.0027(7) -0.0050(7) 0.0035(6)
C10 0.0329(8) 0.0412(8) 0.0431(9) -0.0011(7) -0.0008(7) 0.0092(6)
C11 0.0403(10) 0.0445(9) 0.0336(8) -0.0032(7) 0.0024(7) -0.0008(6)
C12 0.0334(8) 0.0341(7) 0.0393(8) -0.0038(6) 0.0028(6) -0.0022(6)
C13 0.0306(8) 0.0403(8) 0.0399(8) 0.0038(7) -0.0003(6) 0.0097(6)
C14 0.0297(9) 0.0520(10) 0.0437(9) -0.0028(7) -0.0008(7) 0.0169(7)
C15 0.0356(9) 0.0455(9) 0.0517(10) -0.0089(8) -0.0115(8) 0.0167(7)
C16 0.0447(10) 0.0405(8) 0.0412(9) -0.0016(8) -0.0136(7) 0.0089(7)
C17 0.0453(10) 0.0440(9) 0.0359(8) -0.0035(8) 0.0009(7) 0.0086(6)
C18 0.0384(9) 0.0365(8) 0.0413(8) -0.0032(7) -0.0002(7) 0.0098(6)
N2 0.0610(12) 0.0582(10) 0.0492(9) -0.0189(9) 0.0050(8) 0.0137(7)
N3 0.0787(14) 0.0454(8) 0.0468(9) -0.0104(9) -0.0136(9) 0.0052(7)
S2 0.0341(2) 0.0431(2) 0.0387(2) -0.00334(16) 0.00754(16) -0.00024(15)
S3 0.0456(3) 0.0420(2) 0.0437(2) 0.01216(18) 0.00654(19) 0.00776(16)

loop_
_atom_type_symbol
_atom_type_description
_atom_type_scat_dispersion_real
_atom_type_scat_dispersion_imag
_atom_type_scat_source
C C 0.0033 0.0016 'International Tables Vol C Tables 4.2.6.8 and 6.1.1.4'
H H 0.0000 0.0000 'International Tables Vol C Tables 4.2.6.8 and 6.1.1.4'
N N 0.0061 0.0033 'International Tables Vol C Tables 4.2.6.8 and 6.1.1.4'
S S 0.1246 0.1234 'International Tables Vol C Tables 4.2.6.8 and 6.1.1.4'

loop_
_geom_angle_atom_site_label_1
_geom_angle_atom_site_label_2
_geom_angle_atom_site_label_3
_geom_angle
C2 C1 C6 118.73(15)
C2 C1 S1 122.60(13)
C6 C1 S1 118.60(12)
C3 C2 C1 120.59(16)
C3 C2 H2 119.6
C1 C2 H2 119.8
C2 C3 C4 121.15(14)
C2 C3 H3 119.5
C4 C3 H3 119.4
C3 C4 C5 117.87(15)
C3 C4 N1 121.40(14)
C5 C4 N1 120.60(16)
C6 C5 C4 120.91(16)
C6 C5 H5 119.5
C4 C5 H5 119.5
C5 C6 C1 120.74(14)
C5 C6 H6 119.6
C1 C6 H6 119.6
C4 N1 H1A 113.7
C4 N1 H1B 113.1
H1A N1 H1B 103.1
C1 S1 H1 106.2
C12 C7 C8 119.04(15)
C12 C7 S2 119.19(12)
C8 C7 S2 121.73(12)
C9 C8 C7 120.35(15)
C9 C8 H8 119.7
C7 C8 H8 119.9
C8 C9 C10 120.94(15)
C8 C9 H9 119.6
C10 C9 H9 119.5
N2 C10 C11 119.99(17)
N2 C10 C9 121.52(16)
C11 C10 C9 118.40(16)
C12 C11 C10 120.45(15)
C12 C11 H11 119.8
C10 C11 H11 119.8
C11 C12 C7 120.73(15)
C11 C12 H12 119.6
C7 C12 H12 119.6
C18 C13 C14 118.84(16)
C18 C13 S3 120.10(13)
C14 C13 S3 120.88(15)
C15 C14 C13 120.96(18)
C15 C14 H14 119.4
C13 C14 H14 119.7
C14 C15 C16 120.67(16)
C14 C15 H15 119.7
C16 C15 H15 119.6
N3 C16 C15 120.69(18)
N3 C16 C17 120.86(19)
C15 C16 C17 118.41(16)
C18 C17 C16 120.45(18)
C18 C17 H17 119.7
C16 C17 H17 119.8
C13 C18 C17 120.64(16)
C13 C18 H18 119.7
C17 C18 H18 119.6
C10 N2 H2A 111.1
C10 N2 H2B 117.4
H2A N2 H2B 117.5
C16 N3 H3A 119.6
C16 N3 H3B 113.3
H3A N3 H3B 120.0
C7 S2 S3 105.44(6)
C13 S3 S2 106.22(6)

loop_
_geom_bond_atom_site_label_1
_geom_bond_atom_site_label_2
_geom_bond_site_symmetry_2
_geom_bond_distance
_geom_bond_publ_flag
C1 C2 . 1.391(2) ?
C1 C6 . 1.391(2) ?
C1 S1 . 1.7721(16) ?
C2 C3 . 1.383(2) ?
C2 H2 . 0.9400 ?
C3 C4 . 1.390(3) ?
C3 H3 . 0.9400 ?
C4 C5 . 1.407(2) ?
C4 N1 . 1.409(2) ?
C5 C6 . 1.377(2) ?
C5 H5 . 0.9400 ?
C6 H6 . 0.9400 ?
N1 H1A . 0.8841 ?
N1 H1B . 0.8078 ?
S1 H1 . 0.9051 ?
C7 C12 . 1.389(2) ?
C7 C8 . 1.393(2) ?
C7 S2 . 1.7719(17) ?
C8 C9 . 1.377(3) ?
C8 H8 . 0.9400 ?
C9 C10 . 1.399(3) ?
C9 H9 . 0.9400 ?
C10 N2 . 1.383(2) ?
C10 C11 . 1.397(2) ?
C11 C12 . 1.382(2) ?
C11 H11 . 0.9400 ?
C12 H12 . 0.9400 ?
C13 C18 . 1.388(3) ?
C13 C14 . 1.394(2) ?
C13 S3 . 1.7749(18) ?
C14 C15 . 1.379(3) ?
C14 H14 . 0.9400 ?
C15 C16 . 1.400(3) ?
C15 H15 . 0.9400 ?
C16 N3 . 1.378(2) ?
C16 C17 . 1.401(2) ?
C17 C18 . 1.393(3) ?
C17 H17 . 0.9400 ?
C18 H18 . 0.9400 ?
N2 H2A . 0.8427 ?
N2 H2B . 0.8697 ?
N3 H3A . 0.9074 ?
N3 H3B . 0.8580 ?
S2 S3 . 2.0645(7) ?

loop_
_geom_hbond_atom_site_label_D
_geom_hbond_atom_site_label_H
_geom_hbond_atom_site_label_A
_geom_hbond_site_symmetry_A
_geom_hbond_distance_DH
_geom_hbond_distance_HA
_geom_hbond_distance_DA
_geom_hbond_angle_DHA
N2 H2B N1 3_665 0.87 2.34 3.199(2) 168.3
N1 H1A S2 1_555 0.88 2.99 3.7452(16) 144.1
N3 H3A N2 2_655 0.91 2.52 3.410(3) 168.0
C2 H2 S2 2_545 0.94 2.84 3.7387(18) 161.6
S1 H1 Cg3 2_545 0.90 2.889 3.7310(12) 155.3
N3 H3B Cg1 4_565 0.86 2.652 3.312(2) 134.7
C3 H3 Cg1 2_545 0.94 2.875 3.544(2) 129.1
C15 H15 Cg2 2_655 0.94 2.825 3.614(2) 142.1

loop_
_geom_torsion_atom_site_label_1
_geom_torsion_atom_site_label_2
_geom_torsion_atom_site_label_3
_geom_torsion_atom_site_label_4
_geom_torsion
C6 C1 C2 C3 0.4(2)
S1 C1 C2 C3 -176.48(11)
C1 C2 C3 C4 -0.5(2)
C2 C3 C4 C5 0.4(2)
C2 C3 C4 N1 -175.51(14)
C3 C4 C5 C6 -0.2(2)
N1 C4 C5 C6 175.72(14)
C4 C5 C6 C1 0.1(2)
C2 C1 C6 C5 -0.2(2)
S1 C1 C6 C5 176.78(11)
C12 C7 C8 C9 -2.6(2)
S2 C7 C8 C9 179.61(14)
C7 C8 C9 C10 1.2(3)
C8 C9 C10 N2 -174.90(17)
C8 C9 C10 C11 1.5(3)
N2 C10 C11 C12 173.65(17)
C9 C10 C11 C12 -2.8(3)
C10 C11 C12 C7 1.5(3)
C8 C7 C12 C11 1.2(3)
S2 C7 C12 C11 179.14(13)
C18 C13 C14 C15 -1.5(2)
S3 C13 C14 C15 -176.47(13)
C13 C14 C15 C16 -0.3(3)
C14 C15 C16 N3 -175.91(17)
C14 C15 C16 C17 1.5(3)
N3 C16 C17 C18 176.38(17)
C15 C16 C17 C18 -1.1(3)
C14 C13 C18 C17 1.9(3)
S3 C13 C18 C17 176.97(13)
C16 C17 C18 C13 -0.7(3)
C12 C7 S2 S3 113.14(13)
C8 C7 S2 S3 -69.02(14)
C18 C13 S3 S2 94.31(14)
C14 C13 S3 S2 -90.74(14)
C7 S2 S3 C13 94.81(8)

loop_
_cod_related_entry_id
_cod_related_entry_database
_cod_related_entry_code
1 ChemSpider 21107388
